data_1572723
loop_
_publ_author_name
'Yan, Xiaosheng'
'Weng, Peimin'
'Cao, Jinlian'
'Lin, Kexin'
'Qi, Yuanwei'
'Wu, Xin'
'Jiang, Yun-Bao'

_publ_section_title
;
 Simultaneous formation of helical and sheet-like assemblies from short
 azapeptides enables spontaneous resolution.
;
_journal_issue 41
_journal_name_full Nanoscale
_journal_page_first 19221
_journal_page_last 19227
_journal_paper_doi 10.1039/d4nr02872d
_journal_volume 16
_journal_year 2024
_chemical_absolute_configuration rmad
_chemical_formula_moiety 'C17 H17 I N4 O2 S'
_chemical_formula_sum 'C17 H17 I N4 O2 S'
_chemical_formula_weight 468.30
_space_group_crystal_system orthorhombic
_space_group_IT_number 19
_space_group_name_Hall 'P 2ac 2ab'
_space_group_name_H-M_alt 'P 21 21 21'
_atom_sites_solution_hydrogens geom
_audit_block_doi 10.5517/ccdc.csd.cc2527vc
_audit_creation_date 2019-12-09
_audit_creation_method
;
Olex2 1.2
(compiled 2017.08.10 svn.r3458 for OlexSys, GUI svn.r5381)
;
_audit_update_record
;
2020-04-21 deposited with the CCDC.	2024-09-30 downloaded from the CCDC.
;
_cell_angle_alpha 90
_cell_angle_beta 90
_cell_angle_gamma 90
_cell_formula_units_Z 4
_cell_length_a 4.65650(10)
_cell_length_b 16.8753(3)
_cell_length_c 22.9925(4)
_cell_measurement_reflns_used 4415
_cell_measurement_temperature 100.1(2)
_cell_measurement_theta_max 69.4620
_cell_measurement_theta_min 3.2530
_cell_volume 1806.75(6)
_computing_molecular_graphics 'Olex2 (Dolomanov et al., 2009)'
_computing_publication_material 'Olex2 (Dolomanov et al., 2009)'
_computing_structure_refinement 'ShelXL (Sheldrick, 2015)'
_computing_structure_solution 'ShelXT n/a (Sheldrick, 2015)'
_diffrn_ambient_temperature 100.1(2)
_diffrn_measured_fraction_theta_full 1.000
_diffrn_measured_fraction_theta_max 1.000
_diffrn_measurement_device_type 'XtaLAB Synergy, Dualflex, HyPix'
_diffrn_radiation_type CuK\a
_diffrn_radiation_wavelength 1.54184
_diffrn_reflns_av_R_equivalents 0.0522
_diffrn_reflns_av_unetI/netI 0.0627
_diffrn_reflns_Laue_measured_fraction_full 1.000
_diffrn_reflns_Laue_measured_fraction_max 1.000
_diffrn_reflns_limit_h_max 3
_diffrn_reflns_limit_h_min -5
_diffrn_reflns_limit_k_max 19
_diffrn_reflns_limit_k_min -19
_diffrn_reflns_limit_l_max 26
_diffrn_reflns_limit_l_min -25
_diffrn_reflns_number 5001
_diffrn_reflns_point_group_measured_fraction_full 0.954
_diffrn_reflns_point_group_measured_fraction_max 0.954
_diffrn_reflns_theta_full 60.993
_diffrn_reflns_theta_max 60.993
_diffrn_reflns_theta_min 3.249
_exptl_absorpt_coefficient_mu 15.167
_exptl_absorpt_correction_T_max 1.00000
_exptl_absorpt_correction_T_min 0.06292
_exptl_absorpt_correction_type multi-scan
_exptl_absorpt_process_details
;
CrysAlisPro 1.171.40.53 (Rigaku Oxford Diffraction, 2019)
Empirical absorption correction using spherical harmonics,
 implemented in SCALE3 ABSPACK scaling algorithm.
;
_exptl_crystal_colour colourless
_exptl_crystal_density_diffrn 1.722
_exptl_crystal_description block
_exptl_crystal_F_000 928
_exptl_crystal_size_max 0.42
_exptl_crystal_size_mid 0.26
_exptl_crystal_size_min 0.22
_refine_diff_density_max 1.361
_refine_diff_density_min -1.410
_refine_diff_density_rms 0.209
_refine_ls_abs_structure_details
;
 Flack x determined using 872 quotients [(I+)-(I-)]/[(I+)+(I-)]
 (Parsons, Flack and Wagner, Acta Cryst. B69 (2013) 249-259).
;
_refine_ls_abs_structure_Flack -0.007(11)
_refine_ls_extinction_method none
_refine_ls_goodness_of_fit_ref 1.156
_refine_ls_hydrogen_treatment constr
_refine_ls_matrix_type full
_refine_ls_number_parameters 227
_refine_ls_number_reflns 2638
_refine_ls_number_restraints 150
_refine_ls_restrained_S_all 1.135
_refine_ls_R_factor_all 0.0615
_refine_ls_R_factor_gt 0.0585
_refine_ls_shift/su_max 0.000
_refine_ls_shift/su_mean 0.000
_refine_ls_structure_factor_coef Fsqd
_refine_ls_weighting_details 'w=1/[\s^2^(Fo^2^)+(0.1210P)^2^+0.0961P] where P=(Fo^2^+2Fc^2^)/3'
_refine_ls_weighting_scheme calc
_refine_ls_wR_factor_gt 0.1556
_refine_ls_wR_factor_ref 0.1741
_reflns_Friedel_coverage 0.588
_reflns_Friedel_fraction_full 0.886
_reflns_Friedel_fraction_max 0.886
_reflns_number_gt 2549
_reflns_number_total 2638
_reflns_threshold_expression 'I > 2\s(I)'
_cod_data_source_file d4nr02872d2.cif
_cod_data_source_block exp_7551
_cod_depositor_comments 'Adding full bibliography for 1572720--1572724.cif.'
_cod_database_code 1572723
_shelx_shelxl_version_number 2014/8
_shelx_space_group_comment
;
The symmetry employed for this shelxl refinement is uniquely defined
by the following loop, which should always be used as a source of
symmetry information in preference to the above space-group names.
They are only intended as comments.
;
_olex2_refinement_description
;
1. Fixed Uiso
 At 1.2 times of:
  All C(H) groups, All N(H) groups
 At 1.5 times of:
  All C(H,H,H) groups
2. Uiso/Uaniso restraints and constraints
I001 \\sim C009 \\sim C00I \\sim C00F \\sim C00H \\sim C00L \\sim C00B \\sim
C00J \\sim O004 \\sim N006 \\sim C00G \\sim C00D \\sim C00K \\sim O003 \\sim
N005 \\sim N007 \\sim C00E \\sim S002 \\sim N008 \\sim C00A \\sim C00C \\sim
C00M \\sim C00N \\sim C00P \\sim C00O: within 2A with sigma of 0.001 and sigma
for terminal atoms of 0.002
3.a Ternary CH refined with riding coordinates:
 C00G(H00G)
3.b Aromatic/amide H refined with riding coordinates:
 N005(H005), N006(H006), N007(H007), N008(H008), C00C(H00C), C00F(H00F),
 C00H(H00H), C00I(H00I), C00L(H00L), C00M(H00M), C00N(H00N), C00O(H00O),
 C00P(H00P)
3.c Idealised Me refined as rotating group:
 C00D(H00A,H00B,H00D)
;
_olex2_submission_special_instructions 'No special instructions were received'

loop_
_space_group_symop_operation_xyz
'x, y, z'
'-x+1/2, -y, z+1/2'
'-x, y+1/2, -z+1/2'
'x+1/2, -y+1/2, -z'

loop_
_atom_site_label
_atom_site_type_symbol
_atom_site_fract_x
_atom_site_fract_y
_atom_site_fract_z
_atom_site_U_iso_or_equiv
_atom_site_adp_type
_atom_site_occupancy
_atom_site_site_symmetry_order
_atom_site_calc_flag
_atom_site_refinement_flags_posn
_atom_site_refinement_flags_adp
_atom_site_refinement_flags_occupancy
_atom_site_disorder_assembly
_atom_site_disorder_group
I001 I 0.0305(2) 0.90362(4) 0.55481(3) 0.0339(4) Uani 1 1 d . U . A 2
S002 S 0.4874(8) 0.24446(16) 0.66002(11) 0.0334(7) Uani 1 1 d . U . . .
O003 O 0.510(2) 0.4682(4) 0.7535(3) 0.0307(13) Uani 1 1 d . U . . .
O004 O 0.767(2) 0.5592(5) 0.6434(3) 0.0332(14) Uani 1 1 d . U . . .
N005 N 0.944(3) 0.4166(5) 0.7295(4) 0.0309(9) Uani 1 1 d . U . . .
H005 H 1.1255 0.4247 0.7263 0.037 Uiso 1 1 calc R . . . .
N006 N 0.753(2) 0.6191(6) 0.7314(4) 0.0307(10) Uani 1 1 d . U . . .
H006 H 0.6914 0.6577 0.7525 0.037 Uiso 1 1 calc R . . . .
N007 N 0.828(3) 0.3420(6) 0.7169(4) 0.0314(9) Uani 1 1 d . U . . .
H007 H 0.8605 0.3028 0.7398 0.038 Uiso 1 1 calc R . . . .
N008 N 0.653(3) 0.3918(6) 0.6304(4) 0.0333(10) Uani 1 1 d . U . . .
H008 H 0.7462 0.4340 0.6394 0.040 Uiso 1 1 calc R . . . .
C009 C 0.241(3) 0.8101(7) 0.5953(5) 0.0305(11) Uani 1 1 d . U . . .
C00A C 0.496(3) 0.3915(7) 0.5763(5) 0.0345(10) Uani 1 1 d . U . . .
C00B C 0.528(3) 0.6846(7) 0.6486(4) 0.0306(10) Uani 1 1 d . U . . .
C00C C 0.571(3) 0.3431(7) 0.5306(5) 0.0352(11) Uani 1 1 d . U . . .
H00C H 0.7169 0.3059 0.5351 0.042 Uiso 1 1 calc R . . . .
C00D C 0.950(3) 0.5698(7) 0.8229(5) 0.0325(15) Uani 1 1 d . U . . .
H00A H 1.0675 0.6155 0.8296 0.049 Uiso 1 1 calc GR . . . .
H00B H 1.0359 0.5243 0.8408 0.049 Uiso 1 1 calc GR . . . .
H00D H 0.7624 0.5784 0.8392 0.049 Uiso 1 1 calc GR . . . .
C00E C 0.662(3) 0.3313(7) 0.6675(5) 0.0324(9) Uani 1 1 d . U . . .
C00F C 0.216(3) 0.7325(7) 0.5746(5) 0.0308(11) Uani 1 1 d . U . . .
H00F H 0.0974 0.7221 0.5430 0.037 Uiso 1 1 calc R . . . .
C00G C 0.922(3) 0.5556(7) 0.7573(5) 0.0308(9) Uani 1 1 d . U . . .
H00G H 1.1134 0.5539 0.7395 0.037 Uiso 1 1 calc R . . . .
C00H C 0.558(3) 0.7621(6) 0.6708(5) 0.0307(10) Uani 1 1 d . U . . .
H00H H 0.6743 0.7718 0.7029 0.037 Uiso 1 1 calc R . . . .
C00I C 0.411(3) 0.8239(7) 0.6436(5) 0.0306(11) Uani 1 1 d . U . . .
H00I H 0.4275 0.8751 0.6581 0.037 Uiso 1 1 calc R . . . .
C00J C 0.694(3) 0.6169(7) 0.6742(5) 0.0309(9) Uani 1 1 d . U . . .
C00K C 0.765(3) 0.4764(7) 0.7469(5) 0.0307(9) Uani 1 1 d . U . . .
C00L C 0.363(3) 0.6719(7) 0.6001(5) 0.0308(10) Uani 1 1 d . U . . .
H00L H 0.3516 0.6212 0.5844 0.037 Uiso 1 1 calc R . . . .
C00M C 0.283(3) 0.4466(8) 0.5697(5) 0.0353(11) Uani 1 1 d . U . . .
H00M H 0.2316 0.4790 0.6008 0.042 Uiso 1 1 calc R . . . .
C00N C 0.430(3) 0.3498(7) 0.4782(5) 0.0360(11) Uani 1 1 d . U . . .
H00N H 0.4818 0.3170 0.4474 0.043 Uiso 1 1 calc R . . . .
C00O C 0.218(3) 0.4031(8) 0.4707(5) 0.0364(12) Uani 1 1 d . U . . .
H00O H 0.1227 0.4060 0.4353 0.044 Uiso 1 1 calc R . . . .
C00P C 0.141(3) 0.4539(7) 0.5158(5) 0.0361(11) Uani 1 1 d . U . . .
H00P H -0.0014 0.4919 0.5105 0.043 Uiso 1 1 calc R . . . .

loop_
_atom_site_aniso_label
_atom_site_aniso_U_11
_atom_site_aniso_U_22
_atom_site_aniso_U_33
_atom_site_aniso_U_23
_atom_site_aniso_U_13
_atom_site_aniso_U_12
I001 0.0457(6) 0.0242(5) 0.0319(5) 0.0042(3) -0.0012(3) 0.0033(4)
S002 0.0445(17) 0.0225(12) 0.0331(12) 0.0010(10) -0.0012(15) -0.0045(14)
O003 0.035(3) 0.026(2) 0.031(2) 0.003(2) -0.003(3) 0.000(3)
O004 0.043(3) 0.025(3) 0.031(2) -0.003(2) 0.000(3) 0.002(3)
N005 0.0385(19) 0.0228(17) 0.0314(17) 0.0020(15) -0.0005(17) -0.0004(17)
N006 0.039(2) 0.0228(17) 0.0299(17) 0.0000(15) -0.0002(17) 0.0009(18)
N007 0.0394(19) 0.0228(17) 0.0320(16) 0.0020(15) -0.0006(17) -0.0013(17)
N008 0.042(2) 0.0245(17) 0.0337(17) 0.0032(16) 0.0002(17) -0.0040(18)
C009 0.041(2) 0.021(2) 0.0299(19) 0.0002(18) 0.002(2) 0.000(2)
C00A 0.043(2) 0.0258(18) 0.0349(18) 0.0037(16) 0.0000(18) -0.0057(19)
C00B 0.041(2) 0.0213(17) 0.0298(16) 0.0003(15) 0.0014(17) 0.0004(18)
C00C 0.044(2) 0.027(2) 0.0354(19) 0.0035(18) 0.000(2) -0.006(2)
C00D 0.040(3) 0.024(3) 0.033(3) -0.001(3) -0.003(3) 0.000(3)
C00E 0.0408(19) 0.0235(16) 0.0329(16) 0.0026(14) -0.0002(16) -0.0026(16)
C00F 0.041(2) 0.021(2) 0.0302(19) 0.0002(17) 0.002(2) 0.000(2)
C00G 0.039(2) 0.0230(17) 0.0307(17) 0.0007(15) -0.0011(17) 0.0002(18)
C00H 0.041(2) 0.0211(19) 0.0300(18) 0.0002(16) 0.0016(19) 0.000(2)
C00I 0.041(2) 0.021(2) 0.0300(19) 0.0001(17) 0.002(2) 0.000(2)
C00J 0.040(2) 0.0224(17) 0.0300(16) -0.0002(14) 0.0010(17) 0.0007(17)
C00K 0.0382(19) 0.0231(17) 0.0308(16) 0.0014(15) -0.0008(17) -0.0003(17)
C00L 0.041(2) 0.0212(19) 0.0302(18) 0.0000(16) 0.0012(19) 0.000(2)
C00M 0.043(2) 0.027(2) 0.036(2) 0.0041(18) 0.000(2) -0.006(2)
C00N 0.044(2) 0.028(2) 0.036(2) 0.0036(19) 0.000(2) -0.007(2)
C00O 0.045(2) 0.028(2) 0.036(2) 0.0044(19) 0.000(2) -0.007(2)
C00P 0.044(2) 0.028(2) 0.036(2) 0.0048(19) 0.000(2) -0.007(2)

loop_
_atom_type_symbol
_atom_type_description
_atom_type_scat_dispersion_real
_atom_type_scat_dispersion_imag
_atom_type_scat_source
C C 0.0181 0.0091 'International Tables Vol C Tables 4.2.6.8 and 6.1.1.4'
H H 0.0000 0.0000 'International Tables Vol C Tables 4.2.6.8 and 6.1.1.4'
I I -0.3257 6.8362 'International Tables Vol C Tables 4.2.6.8 and 6.1.1.4'
N N 0.0311 0.0180 'International Tables Vol C Tables 4.2.6.8 and 6.1.1.4'
O O 0.0492 0.0322 'International Tables Vol C Tables 4.2.6.8 and 6.1.1.4'
S S 0.3331 0.5567 'International Tables Vol C Tables 4.2.6.8 and 6.1.1.4'

loop_
_geom_angle_atom_site_label_1
_geom_angle_atom_site_label_2
_geom_angle_atom_site_label_3
_geom_angle
_geom_angle_site_symmetry_1
_geom_angle_site_symmetry_3
_geom_angle_publ_flag
N007 N005 H005 120.3 . . ?
C00K N005 H005 120.3 . . ?
C00K N005 N007 119.4(11) . . ?
C00G N006 H006 120.3 . . ?
C00J N006 H006 120.3 . . ?
C00J N006 C00G 119.3(10) . . ?
N005 N007 H007 119.9 . . ?
C00E N007 N005 120.1(9) . . ?
C00E N007 H007 119.9 . . ?
C00A N008 H008 117.7 . . ?
C00E N008 H008 117.7 . . ?
C00E N008 C00A 124.5(11) . . ?
C00F C009 I001 121.3(9) . . ?
C00I C009 I001 120.1(9) . . ?
C00I C009 C00F 118.6(11) . . ?
C00C C00A N008 122.2(12) . . ?
C00M C00A N008 117.3(11) . . ?
C00M C00A C00C 120.2(12) . . ?
C00H C00B C00J 120.7(11) . . ?
C00L C00B C00H 119.8(11) . . ?
C00L C00B C00J 119.2(10) . . ?
C00A C00C H00C 120.1 . . ?
C00A C00C C00N 119.9(13) . . ?
C00N C00C H00C 120.1 . . ?
H00A C00D H00B 109.5 . . ?
H00A C00D H00D 109.5 . . ?
H00B C00D H00D 109.5 . . ?
C00G C00D H00A 109.5 . . ?
C00G C00D H00B 109.5 . . ?
C00G C00D H00D 109.5 . . ?
N007 C00E S002 117.8(8) . . ?
N008 C00E S002 125.9(10) . . ?
N008 C00E N007 116.3(11) . . ?
C009 C00F H00F 119.5 . . ?
C00L C00F C009 120.9(12) . . ?
C00L C00F H00F 119.5 . . ?
N006 C00G C00D 109.4(10) . . ?
N006 C00G H00G 109.9 . . ?
N006 C00G C00K 108.5(11) . . ?
C00D C00G H00G 109.9 . . ?
C00D C00G C00K 109.2(9) . . ?
C00K C00G H00G 109.9 . . ?
C00B C00H H00H 120.7 . . ?
C00I C00H C00B 118.7(11) . . ?
C00I C00H H00H 120.7 . . ?
C009 C00I C00H 121.0(11) . . ?
C009 C00I H00I 119.5 . . ?
C00H C00I H00I 119.5 . . ?
O004 C00J N006 121.3(11) . . ?
O004 C00J C00B 120.8(10) . . ?
N006 C00J C00B 117.9(10) . . ?
O003 C00K N005 123.5(12) . . ?
O003 C00K C00G 123.1(12) . . ?
N005 C00K C00G 113.4(12) . . ?
C00B C00L H00L 119.6 . . ?
C00F C00L C00B 120.9(11) . . ?
C00F C00L H00L 119.6 . . ?
C00A C00M H00M 120.1 . . ?
C00A C00M C00P 119.8(12) . . ?
C00P C00M H00M 120.1 . . ?
C00C C00N H00N 119.5 . . ?
C00O C00N C00C 121.1(13) . . ?
C00O C00N H00N 119.5 . . ?
C00N C00O H00O 119.8 . . ?
C00N C00O C00P 120.4(12) . . ?
C00P C00O H00O 119.8 . . ?
C00M C00P H00P 120.7 . . ?
C00O C00P C00M 118.6(12) . . ?
C00O C00P H00P 120.7 . . ?

loop_
_geom_bond_atom_site_label_1
_geom_bond_atom_site_label_2
_geom_bond_distance
_geom_bond_site_symmetry_2
_geom_bond_publ_flag
I001 C009 2.078(12) . ?
S002 C00E 1.686(13) . ?
O003 C00K 1.209(18) . ?
O004 C00J 1.250(14) . ?
N005 H005 0.8600 . ?
N005 N007 1.398(13) . ?
N005 C00K 1.368(17) . ?
N006 H006 0.8600 . ?
N006 C00G 1.459(16) . ?
N006 C00J 1.344(15) . ?
N007 H007 0.8600 . ?
N007 C00E 1.386(16) . ?
N008 H008 0.8600 . ?
N008 C00A 1.443(16) . ?
N008 C00E 1.330(15) . ?
C009 C00F 1.399(17) . ?
C009 C00I 1.383(17) . ?
C00A C00C 1.376(18) . ?
C00A C00M 1.369(19) . ?
C00B C00H 1.411(16) . ?
C00B C00J 1.501(17) . ?
C00B C00L 1.369(17) . ?
C00C H00C 0.9300 . ?
C00C C00N 1.378(18) . ?
C00D H00A 0.9600 . ?
C00D H00B 0.9600 . ?
C00D H00D 0.9600 . ?
C00D C00G 1.531(15) . ?
C00F H00F 0.9300 . ?
C00F C00L 1.364(18) . ?
C00G H00G 0.9800 . ?
C00G C00K 1.541(17) . ?
C00H H00H 0.9300 . ?
C00H C00I 1.397(17) . ?
C00I H00I 0.9300 . ?
C00L H00L 0.9300 . ?
C00M H00M 0.9300 . ?
C00M C00P 1.410(18) . ?
C00N H00N 0.9300 . ?
C00N C00O 1.35(2) . ?
C00O H00O 0.9300 . ?
C00O C00P 1.393(18) . ?
C00P H00P 0.9300 . ?

loop_
_geom_torsion_atom_site_label_1
_geom_torsion_atom_site_label_2
_geom_torsion_atom_site_label_3
_geom_torsion_atom_site_label_4
_geom_torsion
_geom_torsion_site_symmetry_1
_geom_torsion_site_symmetry_2
_geom_torsion_site_symmetry_3
_geom_torsion_site_symmetry_4
_geom_torsion_publ_flag
I001 C009 C00F C00L 177.6(10) . . . . ?
I001 C009 C00I C00H -178.9(10) . . . . ?
N005 N007 C00E S002 -170.7(9) . . . . ?
N005 N007 C00E N008 8.2(17) . . . . ?
N006 C00G C00K O003 -44.1(15) . . . . ?
N006 C00G C00K N005 135.9(10) . . . . ?
N007 N005 C00K O003 1.8(17) . . . . ?
N007 N005 C00K C00G -178.2(9) . . . . ?
N008 C00A C00C C00N -174.6(11) . . . . ?
N008 C00A C00M C00P 174.1(11) . . . . ?
C009 C00F C00L C00B 3(2) . . . . ?
C00A N008 C00E S002 -2.3(19) . . . . ?
C00A N008 C00E N007 178.9(11) . . . . ?
C00A C00C C00N C00O 0(2) . . . . ?
C00A C00M C00P C00O 1.5(19) . . . . ?
C00B C00H C00I C009 -1(2) . . . . ?
C00C C00A C00M C00P -0.4(19) . . . . ?
C00C C00N C00O C00P 1(2) . . . . ?
C00D C00G C00K O003 75.1(16) . . . . ?
C00D C00G C00K N005 -104.9(12) . . . . ?
C00E N008 C00A C00C -66.5(18) . . . . ?
C00E N008 C00A C00M 119.1(14) . . . . ?
C00F C009 C00I C00H 1(2) . . . . ?
C00G N006 C00J O004 4(2) . . . . ?
C00G N006 C00J C00B -178.0(12) . . . . ?
C00H C00B C00J O004 -149.5(13) . . . . ?
C00H C00B C00J N006 33(2) . . . . ?
C00H C00B C00L C00F -3(2) . . . . ?
C00I C009 C00F C00L -2(2) . . . . ?
C00J N006 C00G C00D -177.7(12) . . . . ?
C00J N006 C00G C00K -58.7(15) . . . . ?
C00J C00B C00H C00I 176.6(12) . . . . ?
C00J C00B C00L C00F -178.0(13) . . . . ?
C00K N005 N007 C00E 70.7(14) . . . . ?
C00L C00B C00H C00I 2(2) . . . . ?
C00L C00B C00J O004 25(2) . . . . ?
C00L C00B C00J N006 -152.9(13) . . . . ?
C00M C00A C00C C00N 0(2) . . . . ?
C00N C00O C00P C00M -2.0(19) . . . . ?
